data_2003980
loop_
_publ_author_name
'Lin, Chu-Chung'
'Lin, Chu-Cheng'

_publ_section_title
;<i>S</i>-Methyl
 (2<i>R</i>,6<i>S</i>,8<i>S</i>)-2,6-Dimethoxy-4-methyl-3,5-dioxatricyclo[5.2.1.0^4,9^]decane-8-thioate
;
_journal_coden_ASTM ACSCEE
_journal_issue 10
_journal_name_full
;
 Acta Crystallographica, Section C: Crystal Structure Communications
;
_journal_page_first 2143
_journal_page_last 2145
_journal_paper_doi 10.1107/S0108270195005622
_journal_volume 51
_journal_year 1995
_chemical_formula_sum 'C13 H20 O5 S'
_chemical_formula_weight 288.4
_space_group_IT_number 14
_symmetry_cell_setting monoclinic
_symmetry_space_group_name_Hall '-P 2ybc'
_symmetry_space_group_name_H-M 'P 1 21/c 1'
_atom_type_scat_source IntTabIV
_cell_angle_alpha 90
_cell_angle_beta 113.44(2)
_cell_angle_gamma 90
_cell_formula_units_Z 4
_cell_length_a 15.630(2)
_cell_length_b 7.722(2)
_cell_length_c 12.986(2)
_cell_measurement_reflns_used 30
_cell_measurement_temperature 293
_cell_measurement_theta_max 15.0
_cell_measurement_theta_min 7.5
_cell_volume 1438.0(5)
_diffrn_measurement_device 'Siemens R3m/V'
_diffrn_measurement_method 2\q-\q
_diffrn_radiation_type MoK\a
_diffrn_radiation_wavelength .71069
_diffrn_reflns_av_R_equivalents .012
_diffrn_reflns_limit_h_max 17
_diffrn_reflns_limit_h_min -018
_diffrn_reflns_limit_k_max 0
_diffrn_reflns_limit_k_min -09
_diffrn_reflns_limit_l_max 15
_diffrn_reflns_limit_l_min 0
_diffrn_reflns_number 2867
_diffrn_reflns_theta_max 25
_diffrn_standards_decay_% <3
_diffrn_standards_interval_count 98
_diffrn_standards_number 2
_exptl_absorpt_coefficient_mu .238
_exptl_absorpt_correction_T_max .8843
_exptl_absorpt_correction_T_min .8096
_exptl_absorpt_correction_type 'empirical (SHELXTL-Plus XEMP; Sheldrick, 1991)'
_exptl_crystal_colour colorless
_exptl_crystal_density_diffrn 1.332
_exptl_crystal_description cubic
_exptl_crystal_size_max .3
_exptl_crystal_size_mid .3
_exptl_crystal_size_min .2
_refine_diff_density_max .69
_refine_diff_density_min -0.59
_refine_ls_extinction_method none
_refine_ls_goodness_of_fit_obs 1.69
_refine_ls_hydrogen_treatment noref
_refine_ls_number_parameters 172
_refine_ls_number_reflns 1997
_refine_ls_R_factor_obs .0556
_refine_ls_shift/esd_max .001
_refine_ls_structure_factor_coef F
_refine_ls_weighting_details 'w = 1/[\s^2^(F) + 0.0020F^2^]'
_refine_ls_weighting_scheme calc
_refine_ls_wR_factor_obs .0918
_reflns_number_observed 1997
_reflns_number_total 2531
_reflns_observed_criterion F>3.0\s(F)
_cod_data_source_file as1180.cif
_cod_data_source_block as1180a
_cod_depositor_comments
;
The following automatic conversions were performed:

'_refine_ls_weighting_scheme' value '1/[\s^2^(F) + 0.0020F^2^]' was
changed to 'calc'. New tag '_refine_ls_weighting_details' was
created. The value of the new tag was set to 'w = 1/[\s^2^(F) +
0.0020F^2^]'.

Automatic conversion script
Id: cif_fix_values 3143 2015-03-26 13:38:13Z robertas 
;
_cod_original_cell_volume 1437.9(3)
_cod_original_sg_symbol_H-M 'P 21/c'
_cod_original_formula_sum 'C13 H20 O5 S1'
_cod_database_code 2003980

loop_
_symmetry_equiv_pos_as_xyz
x,y,z
x,1/2-y,1/2+z
-x,-y,-z
-x,1/2+y,1/2-z

loop_
_atom_site_label
_atom_site_fract_x
_atom_site_fract_y
_atom_site_fract_z
_atom_site_U_iso_or_equiv
S .87270(10) .03200(10) .92140(10) .0790(10)
O(2) .51860(10) -0.2852(3) 1.0876(2) .0610(10)
O(3) .67360(10) -0.2101(3) 1.1918(2) .0540(10)
O(5) .79650(10) -.0633(3) 1.1754(2) .0480(10)
O(6) .93300(10) -0.1669(3) 1.1779(2) .0630(10)
O(8) .7408(2) .1811(3) .9602(3) .099(2)
C(1) .6324(2) -0.3185(4) 1.0118(3) .0550(10)
C(2) .6121(2) -0.3296(4) 1.1153(3) .0550(10)
C(4) .6978(2) -.0734(4) 1.1324(2) .0440(10)
C(6) .8413(2) -0.2125(4) 1.1548(2) .0500(10)
C(7) .7938(2) -0.2728(4) 1.0333(3) .0540(10)
C(8) .7313(2) -0.1271(4) .9600(2) .0470(10)
C(9) .6557(2) -0.1254(4) 1.0076(2) .0440(10)
C(10) .7211(3) -0.4136(5) 1.0183(3) .071(2)
C(11) .4912(2) -0.2920(5) 1.1795(3) .068(2)
C(12) .6642(2) .0972(4) 1.1586(3) .0620(10)
C(13) .9896(2) -0.1522(6) 1.2932(3) .074(2)
C(14) .7738(2) .0446(4) .9534(2) .0500(10)
C(15) .8958(2) .2540(5) .9075(3) .068(2)
H(1A) .5790 -0.3522 .9464 .080
H(2A) .6243 -0.4446 1.1458 .080
H(6A) .8400 -0.3049 1.2037 .080
H(7A) .8391 -0.3093 1.0051 .080
H(8A) .7030 -0.1711 .8848 .080
H(9A) .6026 -0.0566 .9633 .080
H(10A) .7095 -0.4806 .9518 .080
H(10B) .7421 -0.4896 1.0820 .080
H(11A) .4269 -0.2596 1.1557 .080
H(11B) .4998 -0.4076 1.2092 .080
H(11C) .5294 -0.2134 1.2366 .080
H(12A) .6939 .1194 1.2378 .080
H(12B) .6796 .1881 1.1184 .080
H(12C) .5979 .0931 1.1362 .080
H(13A) 1.0516 -0.1193 1.3033 .080
H(13B) .9639 -0.0659 1.3260 .080
H(13C) .9914 -0.2617 1.3291 .080
H(15A) .9496 .2638 .8898 .080
H(15B) .8430 .3055 .8487 .080
H(15C) .9073 .3126 .9770 .080

loop_
_geom_angle_atom_site_label_1
_geom_angle_atom_site_label_2
_geom_angle_atom_site_label_3
_geom_angle
_geom_angle_publ_flag
C(14) S C(15) 101.7(2) yes
C(2) O(3) C(4) 110.6(2) yes
C(6) O(6) C(13) 114.0(3) yes
C(2) C(1) C(10) 115.5(3) yes
O(2) C(2) O(3) 111.6(3) yes
O(3) C(2) C(1) 105.3(3) yes
O(3) C(4) C(9) 106.2(2) yes
O(3) C(4) C(12) 109.3(3) yes
C(9) C(4) C(12) 115.1(2) yes
O(5) C(6) C(7) 111.5(2) yes
C(6) C(7) C(8) 110.1(2) yes
C(8) C(7) C(10) 100.6(2) yes
C(7) C(8) C(14) 119.6(2) yes
C(1) C(9) C(4) 102.8(2) yes
C(4) C(9) C(8) 110.5(2) yes
S C(14) O(8) 121.0(3) yes
O(8) C(14) C(8) 124.2(3) yes
C(2) O(2) C(11) 114.0(2) yes
C(4) O(5) C(6) 114.8(2) yes
C(2) C(1) C(9) 103.0(3) yes
C(9) C(1) C(10) 104.0(3) yes
O(2) C(2) C(1) 109.0(2) yes
O(3) C(4) O(5) 107.8(2) yes
O(5) C(4) C(9) 111.7(3) yes
O(5) C(4) C(12) 106.5(2) yes
O(5) C(6) O(6) 107.2(2) yes
O(6) C(6) C(7) 109.6(3) yes
C(6) C(7) C(10) 112.3(3) yes
C(7) C(8) C(9) 99.1(3) yes
C(9) C(8) C(14) 116.4(3) yes
C(1) C(9) C(8) 103.7(3) yes
C(1) C(10) C(7) 106.0(3) yes
S C(14) C(8) 114.6(2) yes

loop_
_geom_bond_atom_site_label_1
_geom_bond_atom_site_label_2
_geom_bond_distance
_geom_bond_publ_flag
S C(14) 1.755(4) yes
O(2) C(2) 1.401(4) yes
O(3) C(2) 1.415(3) yes
O(5) C(4) 1.418(3) yes
O(6) C(6) 1.388(4) yes
O(8) C(14) 1.192(4) yes
C(1) C(9) 1.541(4) yes
C(4) C(9) 1.541(4) yes
C(6) C(7) 1.525(4) yes
C(7) C(10) 1.528(5) yes
C(8) C(14) 1.501(4) yes
S C(15) 1.775(4) yes
O(2) C(11) 1.420(5) yes
O(3) C(4) 1.443(4) yes
O(5) C(6) 1.428(4) yes
O(6) C(13) 1.409(4) yes
C(1) C(2) 1.501(5) yes
C(1) C(10) 1.542(5) yes
C(4) C(12) 1.506(5) yes
C(7) C(8) 1.544(4) yes
C(8) C(9) 1.536(5) yes
